data_2004478
loop_
_publ_author_name
'Cox, P. J.'
'Wardell, J. L.'

_publ_section_title
;
 Tetraethylammonium Bis(isothiocyanato)triphenylstannate
;
_journal_issue 2
_journal_name_full 'Acta Crystallographica Section C'
_journal_page_first 317
_journal_page_last 319
_journal_paper_doi 10.1107/S0108270195009437
_journal_volume 52
_journal_year 1996
_chemical_formula_moiety 'C28 H35 N3 S2 Sn'
_chemical_formula_structural '[N(C2H5)4][Sn(C6H5)3(NCS)2]'
_chemical_formula_sum 'C28 H35 N3 S2 Sn'
_chemical_formula_weight 596.40
_chemical_melting_point 201.5(5)
_chemical_name_systematic
;
Tetraethylammonium Bis(isothiocyanato)triphenylstannate
;
_space_group_IT_number 15
_symmetry_cell_setting monoclinic
_symmetry_space_group_name_Hall '-C 2yc'
_symmetry_space_group_name_H-M 'C 1 2/c 1'
_cell_angle_alpha 90.00
_cell_angle_beta 97.933(12)
_cell_angle_gamma 90.00
_cell_formula_units_Z 4
_cell_length_a 15.273(5)
_cell_length_b 9.931(7)
_cell_length_c 19.1975(15)
_cell_measurement_reflns_used 250
_cell_measurement_temperature 150(2)
_cell_measurement_theta_max 24.88
_cell_measurement_theta_min 2.14
_cell_volume 2884(2)
_computing_molecular_graphics 'ZORTEP (Zsolnai, 1994)'
_computing_structure_refinement 'SHELXL93 (Sheldrick, 1993)'
_computing_structure_solution 'SHELXS86 (Sheldrick, 1990)'
_diffrn_ambient_temperature 150(2)
_diffrn_measurement_device ' Delft Instruments FAST'
_diffrn_measurement_method 'Area detector'
_diffrn_radiation_monochromator graphite
_diffrn_radiation_source 'fine-focus sealed tube'
_diffrn_radiation_type MoK\a
_diffrn_radiation_wavelength 0.71069
_diffrn_reflns_av_R_equivalents 0.0804
_diffrn_reflns_av_sigmaI/netI 0.0735
_diffrn_reflns_limit_h_max 17
_diffrn_reflns_limit_h_min -17
_diffrn_reflns_limit_k_max 9
_diffrn_reflns_limit_k_min -10
_diffrn_reflns_limit_l_max 19
_diffrn_reflns_limit_l_min -21
_diffrn_reflns_number 5976
_diffrn_reflns_theta_max 24.88
_diffrn_reflns_theta_min 2.14
_exptl_absorpt_coefficient_mu 1.051
_exptl_absorpt_correction_type none
_exptl_crystal_colour colourless
_exptl_crystal_density_diffrn 1.374
_exptl_crystal_density_method 'not measured'
_exptl_crystal_description cube
_exptl_crystal_F_000 1224
_exptl_crystal_size_max 0.22
_exptl_crystal_size_mid 0.20
_exptl_crystal_size_min 0.20
_refine_diff_density_max 1.49
_refine_diff_density_min -0.74
_refine_ls_extinction_method none
_refine_ls_goodness_of_fit_all 1.032
_refine_ls_goodness_of_fit_obs 1.081
_refine_ls_hydrogen_treatment 'H atoms refined as riding model'
_refine_ls_matrix_type full
_refine_ls_number_parameters 160
_refine_ls_number_reflns 2152
_refine_ls_number_restraints 18
_refine_ls_restrained_S_all 1.085
_refine_ls_restrained_S_obs 1.137
_refine_ls_R_factor_all 0.0521
_refine_ls_R_factor_obs 0.0466
_refine_ls_shift/esd_max 0.050
_refine_ls_shift/esd_mean 0.002
_refine_ls_structure_factor_coef Fsqd
_refine_ls_weighting_scheme
;
calc w = 1/[\s^2^(F~o~^2^) + (0.0657P)^2^]
where P = (F~o~^2^ + 2F~c~^2^)/3
;
_refine_ls_wR_factor_all 0.1109
_refine_ls_wR_factor_obs 0.1093
_reflns_number_observed 1923
_reflns_number_total 2152
_reflns_observed_criterion >2sigma(I)
_cod_data_source_file bm1025.cif
_cod_data_source_block cox
_cod_depositor_comments
;
The following automatic conversions were performed:

'_chemical_melting_point' value '201-202K' was changed to '201.5(5)'
- the average value was taken and precision was estimated.

Automatic conversion script
Id: cif_fix_values 1715 2011-07-08 13:25:40Z adriana 
;
_cod_original_sg_symbol_H-M 'C 2/c'
_cod_database_code 2004478

loop_
_symmetry_equiv_pos_as_xyz
'x, y, z'
'x, -y, z+1/2'
'x+1/2, y+1/2, z'
'x+1/2, -y+1/2, z+1/2'
'-x, -y, -z'
'-x, y, -z-1/2'
'-x+1/2, -y+1/2, -z'
'-x+1/2, y+1/2, -z-1/2'

loop_
_atom_site_aniso_label
_atom_site_aniso_U_11
_atom_site_aniso_U_22
_atom_site_aniso_U_33
_atom_site_aniso_U_12
_atom_site_aniso_U_13
_atom_site_aniso_U_23
Sn 0.0129(3) 0.0268(3) 0.0174(3) 0.000 0.0010(2) 0.000
S 0.0806(13) 0.0759(14) 0.0286(10) -0.0068(10) 0.0296(9) 0.0005(8)
N1 0.026(2) 0.035(3) 0.023(3) -0.001(2) 0.004(2) -0.002(2)
C1 0.022(3) 0.029(3) 0.024(3) -0.002(2) 0.001(2) -0.002(2)
C2 0.009(3) 0.030(4) 0.024(4) 0.000 0.001(3) 0.000
C3 0.018(2) 0.032(3) 0.028(3) -0.002(2) -0.003(2) -0.001(2)
C4 0.028(3) 0.035(4) 0.037(3) -0.001(2) -0.006(2) 0.008(3)
C5 0.028(4) 0.037(5) 0.061(7) 0.000 -0.003(4) 0.000
C6 0.015(2) 0.023(3) 0.020(3) -0.003(2) -0.001(2) 0.006(2)
C7 0.025(3) 0.026(3) 0.024(3) -0.001(2) 0.001(2) 0.001(2)
C8 0.037(3) 0.031(3) 0.027(3) -0.010(2) 0.002(2) -0.005(2)
C9 0.023(3) 0.039(3) 0.037(3) -0.011(2) -0.004(2) 0.009(3)
C10 0.017(3) 0.045(4) 0.047(4) -0.005(2) 0.007(2) -0.005(3)
C11 0.024(3) 0.040(4) 0.039(4) -0.001(2) 0.007(2) -0.016(3)
N2 0.036(4) 0.022(4) 0.049(5) 0.006(3) -0.020(3) 0.007(3)

loop_
_atom_site_label
_atom_site_occupancy
_atom_site_fract_x
_atom_site_fract_y
_atom_site_fract_z
_atom_site_U_iso_or_equiv
_atom_site_thermal_displace_type
_atom_site_calc_flag
_atom_site_refinement_flags
_atom_site_type_symbol
Sn 1 0 .34721(5) .25 .0192(2) Uani d S Sn
S 1 -.08497(14) .3195(2) .49334(9) .0596(5) Uani d . S
N1 1 -.0316(3) .3479(4) .3620(2) .0276(10) Uani d . N
C1 1 -.0538(3) .3369(5) .4164(3) .0253(12) Uani d . C
C2 1 0 .1315(7) .2500 .021(2) Uani d S C
C3 1 .0138(3) .0571(5) .3125(3) .0267(12) Uani d . C
H3 1 .0226(3) .1039(5) .3561(3) .037(6) Uiso calc R H
C4 1 .0150(3) -.0819(6) .3130(3) .0346(13) Uani d . C
H4 1 .0260(3) -0.1295(6) .3562(3) .037(6) Uiso calc R H
C5 1 0 -0.1512(9) .25 .043(2) Uani d S C
H5 1 0 -0.2469(9) .25 .037(6) Uiso calc SR H
C6 1 .1190(3) .4556(5) .2838(2) .0196(10) Uani d . C
C7 1 .1208(3) .5559(5) .3343(2) .0251(11) Uani d . C
H7 1 .0686(3) .5771(5) .3538(2) .037(6) Uiso calc R H
C8 1 .1997(3) .6266(5) .3569(3) .0319(13) Uani d . C
H8 1 .2005(3) .6953(5) .3915(3) .037(6) Uiso calc R H
C9 1 .2754(3) .5959(6) .3289(3) .0337(13) Uani d . C
H9 1 .3287(3) .6431(6) .3442(3) .037(6) Uiso calc R H
C10 1 .2740(3) .4967(6) .2784(3) .0364(14) Uani d . C
H10 1 .3264(3) .4752(6) .2592(3) .037(6) Uiso calc R H
C11 1 .1962(3) .4284(6) .2556(3) .0344(13) Uani d . C
H11 1 .1957(3) .3617(6) .2201(3) .037(6) Uiso calc R H
N2 1 -0.2500 .7500 .5000 .038(2) Uani d SD N
C12 .50 -0.2432(7) .7474(10) .5806(3) .045(3) Uiso d PD C
H12A .50 -0.2644(7) .6595(10) .5961(3) .048(10) Uiso calc PR H
H12B .50 -0.1808(7) .7585(10) .6017(3) .048(10) Uiso calc PR H
C13 .50 -0.2986(15) .860(2) .6051(8) .116(9) Uiso d PD C
H13A .50 -0.266(4) .945(3) .605(6) .12(2) Uiso calc PR H
H13B .50 -0.311(7) .841(7) .653(3) .12(2) Uiso calc PR H
H13C .50 -0.355(4) .867(9) .574(4) .12(2) Uiso calc PR H
C14 .50 -0.2461(7) .8920(7) .4796(6) .051(3) Uiso d PD C
H14A .50 -0.3023(7) .9357(7) .4871(6) .048(10) Uiso calc PR H
H14B .50 -0.2421(7) .8962(7) .4286(6) .048(10) Uiso calc PR H
C15 .50 -0.1710(9) .9723(11) .5179(7) .056(4) Uiso d PD C
H15A .50 -0.158(6) 1.049(8) .489(3) .12(2) Uiso calc PR H
H15B .50 -0.119(3) .915(4) .528(6) .12(2) Uiso calc PR H
H15C .50 -0.188(3) 1.006(11) .562(3) .12(2) Uiso calc PR H
C16 .50 -0.3392(5) .7006(10) .4731(6) .050(3) Uiso d PD C
H16A .50 -0.3436(5) .6915(10) .4214(6) .048(10) Uiso calc PR H
H16B .50 -0.3826(5) .7699(10) .4828(6) .048(10) Uiso calc PR H
C17 .50 -0.3657(9) .5682(13) .5027(8) .065(4) Uiso d PD C
H17A .50 -0.406(7) .521(6) .467(2) .12(2) Uiso calc PR H
H17B .50 -0.395(7) .5851(13) .544(4) .12(2) Uiso calc PR H
H17C .50 -0.3129(14) .513(5) .516(6) .12(2) Uiso calc PR H
C18 .50 -0.1801(7) .6679(13) .4816(6) .080(5) Uiso d PD C
H18A .50 -0.1926(7) .5726(13) .4916(6) .048(10) Uiso calc PR H
H18B .50 -0.1243(7) .6933(13) .5112(6) .048(10) Uiso calc PR H
C19 .50 -0.1677(13) .682(2) .4028(7) .086(6) Uiso d PD C
H19A .50 -0.164(8) .592(2) .3822(18) .12(2) Uiso calc PR H
H19B .50 -0.113(4) .732(11) .3991(7) .12(2) Uiso calc PR H
H19C .50 -0.218(4) .730(11) .3774(14) .12(2) Uiso calc PR H

loop_
_atom_type_symbol
_atom_type_description
_atom_type_scat_dispersion_real
_atom_type_scat_dispersion_imag
_atom_type_scat_source
C C 0.0033 0.0016 'International Tables Vol C Tables 4.2.6.8 and 6.1.1.4'
H H 0.0000 0.0000 'International Tables Vol C Tables 4.2.6.8 and 6.1.1.4'
N N 0.0061 0.0033 'International Tables Vol C Tables 4.2.6.8 and 6.1.1.4'
S S 0.1246 0.1234 'International Tables Vol C Tables 4.2.6.8 and 6.1.1.4'
Sn Sn -0.6537 1.4246 'International Tables Vol C Tables 4.2.6.8 and 6.1.1.4'

loop_
_geom_angle_atom_site_label_1
_geom_angle_atom_site_label_2
_geom_angle_atom_site_label_3
_geom_angle_site_symmetry_1
_geom_angle_site_symmetry_3
_geom_angle
_geom_angle_publ_flag
C6 Sn C6 . 6_556 119.4(3) yes
C6 Sn C2 . . 120.28(13) yes
C6 Sn C2 6_556 . 120.28(13) no
C6 Sn N1 . 6_556 90.2(2) yes
C6 Sn N1 6_556 6_556 89.6(2) no
C2 Sn N1 . 6_556 90.19(11) no
C6 Sn N1 . . 89.6(2) yes
C6 Sn N1 6_556 . 90.2(2) no
C2 Sn N1 . . 90.19(11) yes
N1 Sn N1 6_556 . 179.6(2) yes
C1 N1 Sn . . 172.5(4) yes
N1 C1 S . . 179.3(5) yes
C3 C2 C3 . 6_556 116.4(6) no
C3 C2 Sn . . 121.8(3) no
C3 C2 Sn 6_556 . 121.8(3) no
C4 C3 C2 . . 122.2(5) no
C3 C4 C5 . . 119.5(6) no
C4 C5 C4 . 6_556 120.3(8) no
C7 C6 C11 . . 118.4(4) no
C7 C6 Sn . . 120.6(3) no
C11 C6 Sn . . 121.0(4) no
C6 C7 C8 . . 120.4(5) no
C9 C8 C7 . . 119.9(5) no
C8 C9 C10 . . 120.0(5) no
C9 C10 C11 . . 120.1(5) no
C10 C11 C6 . . 121.2(5) no
C18 N2 C14 . . 115.0(6) no
C18 N2 C16 . . 114.3(6) no
C14 N2 C16 . . 107.2(5) no
C18 N2 C12 . . 106.9(5) no
C14 N2 C12 . . 106.6(5) no
C16 N2 C12 . . 106.2(5) no
C13 C12 N2 . . 109.7(8) no
N2 C14 C15 . . 115.8(7) no
N2 C16 C17 . . 116.2(7) no
N2 C18 C19 . . 112.7(8) no

loop_
_geom_bond_atom_site_label_1
_geom_bond_atom_site_label_2
_geom_bond_site_symmetry_2
_geom_bond_distance
_geom_bond_publ_flag
Sn C6 . 2.135(4) yes
Sn C6 6_556 2.135(4) no
Sn C2 . 2.142(7) yes
Sn N1 6_556 2.268(5) no
Sn N1 . 2.268(5) yes
S C1 . 1.622(6) yes
N1 C1 . 1.147(7) yes
C2 C3 . 1.400(6) no
C2 C3 6_556 1.400(6) no
C3 C4 . 1.381(8) no
C4 C5 . 1.383(7) no
C5 C4 6_556 1.383(7) no
C6 C7 . 1.387(7) no
C6 C11 . 1.391(7) no
C7 C8 . 1.410(7) no
C8 C9 . 1.376(8) no
C9 C10 . 1.381(8) no
C10 C11 . 1.384(7) no
N2 C18 . 1.427(7) no
N2 C14 . 1.467(7) no
N2 C16 . 1.473(6) no
N2 C12 . 1.537(6) no
C12 C13 . 1.517(10) no
C14 C15 . 1.504(9) no
C16 C17 . 1.510(9) no
C18 C19 . 1.556(9) no

loop_
_geom_torsion_atom_site_label_1
_geom_torsion_atom_site_label_2
_geom_torsion_atom_site_label_3
_geom_torsion_atom_site_label_4
_geom_torsion_site_symmetry_1
_geom_torsion_site_symmetry_4
_geom_torsion
_geom_torsion_publ_flag
C6 Sn N1 C1 . . -161.(3) no
C6 Sn N1 C1 6_556 . 79.(3) no
C2 Sn N1 C1 . . -41.(3) no
N1 Sn N1 C1 6_556 . 139.(3) no
Sn N1 C1 S . . 5.E1(4) no
C6 Sn C2 C3 . . 67.4(3) no
C6 Sn C2 C3 6_556 . -112.6(3) no
N1 Sn C2 C3 6_556 . 157.7(2) no
N1 Sn C2 C3 . . -22.3(2) no
C6 Sn C2 C3 . 6_556 -112.6(3) no
C6 Sn C2 C3 6_556 6_556 67.4(3) no
N1 Sn C2 C3 6_556 6_556 -22.3(2) no
N1 Sn C2 C3 . 6_556 157.7(2) no
C3 C2 C3 C4 6_556 . 0.8(4) no
Sn C2 C3 C4 . . -179.2(4) no
C2 C3 C4 C5 . . -1.6(7) no
C3 C4 C5 C4 . 6_556 0.8(3) no
C6 Sn C6 C7 6_556 . 51.7(3) no
C2 Sn C6 C7 . . -128.3(3) no
N1 Sn C6 C7 6_556 . 141.3(4) no
N1 Sn C6 C7 . . -38.3(4) no
C6 Sn C6 C11 6_556 . -127.9(4) no
C2 Sn C6 C11 . . 52.1(4) no
N1 Sn C6 C11 6_556 . -38.2(4) no
N1 Sn C6 C11 . . 142.1(4) no
C11 C6 C7 C8 . . -0.9(7) no
Sn C6 C7 C8 . . 179.5(4) no
C6 C7 C8 C9 . . -0.1(8) no
C7 C8 C9 C10 . . 0.4(8) no
C8 C9 C10 C11 . . 0.4(9) no
C9 C10 C11 C6 . . -1.4(9) no
C7 C6 C11 C10 . . 1.7(8) no
Sn C6 C11 C10 . . -178.7(4) no
C18 N2 C12 C13 . . 164.9(13) no
C14 N2 C12 C13 . . 41.3(13) no
C16 N2 C12 C13 . . -72.8(13) no
C18 N2 C14 C15 . . -67.9(13) no
C16 N2 C14 C15 . . 163.8(11) no
C12 N2 C14 C15 . . 50.5(12) no
C18 N2 C16 C17 . . 65.7(13) no
C14 N2 C16 C17 . . -165.5(11) no
C12 N2 C16 C17 . . -51.9(12) no
C14 N2 C18 C19 . . -51.2(14) no
C16 N2 C18 C19 . . 73.4(14) no
C12 N2 C18 C19 . . -169.4(12) no
